data_1542863
loop_
_publ_author_name
'Hallett, Andrew J.'
'O'Brien, Thomas M.'
'Carter, Emma'
'Kariuki, Benson M.'
'Murphy, Damien M.'
'Ward, Benjamin D.'

_publ_section_title
;
 Copper(II) complexes of pyridine-oxazoline (Pyox) ligands: Coordination
 chemistry, ligand stability, and catalysis
;
_journal_name_full 'Inorganica Chimica Acta'
_journal_page_first 86
_journal_page_last 94
_journal_paper_doi 10.1016/j.ica.2015.10.032
_journal_volume 441
_journal_year 2016
_chemical_formula_sum 'C18 H14 Cl Cu2 N3 O11'
_chemical_formula_weight 610.85
_chemical_name_systematic
; 
 ? 
;
_space_group_IT_number 2
_symmetry_cell_setting triclinic
_symmetry_space_group_name_Hall '-P 1'
_symmetry_space_group_name_H-M 'P -1'
_atom_sites_solution_hydrogens geom
_atom_sites_solution_primary direct
_atom_sites_solution_secondary difmap
_audit_creation_method SHELXL-97
_cell_angle_alpha 101.62(3)
_cell_angle_beta 100.94(3)
_cell_angle_gamma 98.19(3)
_cell_formula_units_Z 2
_cell_length_a 8.5615(17)
_cell_length_b 10.268(2)
_cell_length_c 12.907(3)
_cell_measurement_reflns_used 3203
_cell_measurement_temperature 150(2)
_cell_measurement_theta_max 24.23
_cell_measurement_theta_min 2.06
_cell_volume 1071.8(4)
_computing_structure_refinement 'SHELXL-97 (Sheldrick, 1997)'
_computing_structure_solution 'SHELXS-97 (Sheldrick, 1990)'
_diffrn_ambient_temperature 150(2)
_diffrn_measured_fraction_theta_full 0.926
_diffrn_measured_fraction_theta_max 0.926
_diffrn_radiation_monochromator graphite
_diffrn_radiation_source 'fine-focus sealed tube'
_diffrn_radiation_type MoK\a
_diffrn_radiation_wavelength 0.71073
_diffrn_reflns_av_R_equivalents 0.0817
_diffrn_reflns_av_sigmaI/netI 0.1160
_diffrn_reflns_limit_h_max 9
_diffrn_reflns_limit_h_min -9
_diffrn_reflns_limit_k_max 11
_diffrn_reflns_limit_k_min -11
_diffrn_reflns_limit_l_max 14
_diffrn_reflns_limit_l_min -14
_diffrn_reflns_number 5363
_diffrn_reflns_theta_full 24.23
_diffrn_reflns_theta_max 24.23
_diffrn_reflns_theta_min 2.06
_exptl_absorpt_coefficient_mu 2.178
_exptl_absorpt_correction_T_max 0.9375
_exptl_absorpt_correction_T_min 0.8117
_exptl_absorpt_correction_type multi-scan
_exptl_crystal_colour blue
_exptl_crystal_density_diffrn 1.893
_exptl_crystal_density_method 'not measured'
_exptl_crystal_description prism
_exptl_crystal_F_000 612
_exptl_crystal_size_max 0.10
_exptl_crystal_size_mid 0.03
_exptl_crystal_size_min 0.03
_refine_diff_density_max 1.272
_refine_diff_density_min -0.764
_refine_diff_density_rms 0.170
_refine_ls_extinction_method none
_refine_ls_goodness_of_fit_ref 0.992
_refine_ls_hydrogen_treatment constr
_refine_ls_matrix_type full
_refine_ls_number_parameters 319
_refine_ls_number_reflns 3203
_refine_ls_number_restraints 0
_refine_ls_restrained_S_all 0.992
_refine_ls_R_factor_all 0.1217
_refine_ls_R_factor_gt 0.0716
_refine_ls_shift/su_max 0.000
_refine_ls_shift/su_mean 0.000
_refine_ls_structure_factor_coef Fsqd
_refine_ls_weighting_details 'calc w=1/[\s^2^(Fo^2^)+(0.1120P)^2^+5.4520P] where P=(Fo^2^+2Fc^2^)/3'
_refine_ls_weighting_scheme calc
_refine_ls_wR_factor_gt 0.1672
_refine_ls_wR_factor_ref 0.2111
_reflns_number_gt 2076
_reflns_number_total 3203
_reflns_threshold_expression >2sigma(I)
_cod_data_source_file Pyox.cif
_cod_data_source_block 3
_cod_database_code 1542863

loop_
_symmetry_equiv_pos_as_xyz
'x, y, z'
'-x, -y, -z'

loop_
_atom_site_label
_atom_site_type_symbol
_atom_site_fract_x
_atom_site_fract_y
_atom_site_fract_z
_atom_site_U_iso_or_equiv
_atom_site_adp_type
_atom_site_occupancy
_atom_site_symmetry_multiplicity
_atom_site_calc_flag
_atom_site_refinement_flags
_atom_site_disorder_assembly
_atom_site_disorder_group
Cu1 Cu 0.0000 -0.5000 0.5000 0.0269(5) Uani 1 2 d S . .
Cu2 Cu 0.52190(15) -0.23588(13) 0.54330(10) 0.0282(4) Uani 1 1 d . . .
Cu3 Cu 0.0000 0.0000 0.5000 0.0249(5) Uani 1 2 d S . .
Cl1 Cl 0.3328(3) 0.7015(3) 0.8878(2) 0.0332(7) Uani 1 1 d . . .
O1 O 0.3040(8) -0.3747(7) 0.5807(6) 0.0355(18) Uani 1 1 d . . .
H1A H 0.2962 -0.3210 0.6518 0.043 Uiso 1 1 calc R . .
H1B H 0.3558 -0.4501 0.5985 0.043 Uiso 1 1 calc R . .
O2 O 0.9059(8) -0.4062(7) 0.6136(6) 0.0291(17) Uani 1 1 d . . .
O3 O 0.6720(8) -0.3646(7) 0.5253(6) 0.0304(17) Uani 1 1 d . . .
O4 O 0.4020(8) -0.0887(7) 0.5561(6) 0.0296(17) Uani 1 1 d . . .
O5 O 0.2494(8) 0.0179(7) 0.4511(6) 0.0319(17) Uani 1 1 d . . .
O6 O -0.0079(8) 0.1922(7) 0.4983(5) 0.0270(16) Uani 1 1 d . . .
O7 O 0.0739(8) 0.4003(7) 0.6067(6) 0.0303(17) Uani 1 1 d . . .
O8 O 0.3981(10) 0.8175(8) 0.9749(6) 0.047(2) Uani 1 1 d . . .
O9 O 0.2714(10) 0.7443(8) 0.7903(6) 0.045(2) Uani 1 1 d . . .
O10 O 0.2031(10) 0.6203(9) 0.9140(7) 0.051(2) Uani 1 1 d . . .
O11 O 0.4563(10) 0.6243(9) 0.8689(7) 0.052(2) Uani 1 1 d . . .
N1 N 0.6472(9) -0.1886(8) 0.6960(7) 0.027(2) Uani 1 1 d . . .
N2 N 0.4119(10) -0.2765(9) 0.3873(7) 0.032(2) Uani 1 1 d . . .
N3 N 0.1182(9) 0.0790(8) 0.6522(7) 0.0241(19) Uani 1 1 d . . .
C1 C 0.7855(13) -0.3488(11) 0.6096(8) 0.028(2) Uani 1 1 d . . .
C2 C 0.7733(12) -0.2558(10) 0.7116(8) 0.026(2) Uani 1 1 d . . .
C3 C 0.8763(13) -0.2358(11) 0.8087(9) 0.033(3) Uani 1 1 d . . .
H3 H 0.9635 -0.2834 0.8160 0.039 Uiso 1 1 calc R . .
C4 C 0.8544(13) -0.1457(12) 0.8975(9) 0.037(3) Uani 1 1 d . . .
H4 H 0.9238 -0.1317 0.9671 0.045 Uiso 1 1 calc R . .
C5 C 0.7267(12) -0.0759(11) 0.8814(9) 0.032(3) Uani 1 1 d . . .
H5 H 0.7102 -0.0113 0.9403 0.039 Uiso 1 1 calc R . .
C6 C 0.6252(12) -0.1000(10) 0.7811(8) 0.026(2) Uani 1 1 d . . .
H6 H 0.5376 -0.0531 0.7717 0.031 Uiso 1 1 calc R . .
C7 C 0.3219(12) -0.0759(10) 0.4635(9) 0.026(2) Uani 1 1 d . . .
C8 C 0.3189(12) -0.1861(11) 0.3662(8) 0.027(2) Uani 1 1 d . . .
C9 C 0.2254(12) -0.1978(11) 0.2645(8) 0.031(3) Uani 1 1 d . . .
H9 H 0.1566 -0.1349 0.2523 0.038 Uiso 1 1 calc R . .
C10 C 0.2325(14) -0.3013(12) 0.1808(10) 0.040(3) Uani 1 1 d . . .
H10 H 0.1708 -0.3098 0.1095 0.048 Uiso 1 1 calc R . .
C11 C 0.3304(13) -0.3926(12) 0.2016(9) 0.036(3) Uani 1 1 d . . .
H11 H 0.3361 -0.4651 0.1445 0.044 Uiso 1 1 calc R . .
C12 C 0.4202(13) -0.3788(11) 0.3051(9) 0.034(3) Uani 1 1 d . . .
H12 H 0.4883 -0.4416 0.3190 0.041 Uiso 1 1 calc R . .
C13 C 0.0640(12) 0.2740(11) 0.5868(8) 0.026(2) Uani 1 1 d . . .
C14 C 0.1376(12) 0.2166(10) 0.6788(8) 0.025(2) Uani 1 1 d . . .
C15 C 0.2204(12) 0.2913(11) 0.7803(8) 0.030(3) Uani 1 1 d . . .
H15 H 0.2317 0.3871 0.7976 0.036 Uiso 1 1 calc R . .
C16 C 0.2865(14) 0.2265(12) 0.8561(9) 0.040(3) Uani 1 1 d . . .
H16 H 0.3448 0.2760 0.9265 0.048 Uiso 1 1 calc R . .
C17 C 0.2656(13) 0.0853(12) 0.8266(9) 0.035(3) Uani 1 1 d . . .
H17 H 0.3106 0.0381 0.8777 0.042 Uiso 1 1 calc R . .
C18 C 0.1812(12) 0.0143(11) 0.7253(8) 0.030(3) Uani 1 1 d . . .
H18 H 0.1673 -0.0816 0.7068 0.036 Uiso 1 1 calc R . .

loop_
_atom_site_aniso_label
_atom_site_aniso_U_11
_atom_site_aniso_U_22
_atom_site_aniso_U_33
_atom_site_aniso_U_23
_atom_site_aniso_U_13
_atom_site_aniso_U_12
Cu1 0.0353(10) 0.0206(10) 0.0271(11) 0.0079(8) 0.0070(8) 0.0101(8)
Cu2 0.0330(8) 0.0243(8) 0.0281(8) 0.0066(6) 0.0040(6) 0.0111(6)
Cu3 0.0297(10) 0.0194(10) 0.0252(10) 0.0074(8) 0.0016(8) 0.0060(8)
Cl1 0.0398(15) 0.0301(15) 0.0278(15) 0.0048(12) 0.0026(12) 0.0100(12)
O1 0.041(4) 0.029(4) 0.037(5) 0.011(3) 0.006(4) 0.009(4)
O2 0.026(4) 0.031(4) 0.032(4) 0.007(3) 0.005(3) 0.013(3)
O3 0.040(4) 0.024(4) 0.028(4) 0.004(3) 0.006(4) 0.015(3)
O4 0.030(4) 0.031(4) 0.030(4) 0.012(3) 0.007(3) 0.006(3)
O5 0.038(4) 0.026(4) 0.037(4) 0.014(3) 0.011(4) 0.010(3)
O6 0.037(4) 0.018(4) 0.024(4) 0.007(3) -0.001(3) 0.005(3)
O7 0.040(4) 0.015(4) 0.038(4) 0.011(3) 0.007(4) 0.009(3)
O8 0.066(6) 0.033(5) 0.033(5) -0.002(4) -0.001(4) 0.016(4)
O9 0.052(5) 0.048(5) 0.039(5) 0.020(4) 0.008(4) 0.017(4)
O10 0.057(5) 0.056(6) 0.044(5) 0.019(4) 0.014(4) 0.006(5)
O11 0.051(5) 0.051(6) 0.061(6) 0.014(5) 0.013(4) 0.033(4)
N1 0.026(5) 0.027(5) 0.032(5) 0.011(4) 0.010(4) 0.008(4)
N2 0.032(5) 0.029(5) 0.035(5) 0.009(4) 0.010(4) 0.005(4)
N3 0.027(4) 0.020(5) 0.027(5) 0.014(4) 0.000(4) 0.008(4)
C1 0.035(6) 0.024(6) 0.022(6) 0.005(5) 0.000(5) 0.005(5)
C2 0.029(6) 0.017(5) 0.031(6) 0.008(5) 0.003(5) 0.004(4)
C3 0.037(6) 0.030(6) 0.032(7) 0.013(5) 0.005(5) 0.007(5)
C4 0.035(6) 0.054(8) 0.019(6) 0.005(5) -0.003(5) 0.010(6)
C5 0.033(6) 0.031(6) 0.035(7) 0.005(5) 0.013(5) 0.008(5)
C6 0.028(6) 0.023(6) 0.027(6) -0.002(5) 0.013(5) 0.004(5)
C7 0.023(5) 0.020(6) 0.041(7) 0.014(5) 0.016(5) 0.003(5)
C8 0.027(5) 0.033(6) 0.028(6) 0.015(5) 0.010(5) 0.011(5)
C9 0.031(6) 0.037(7) 0.030(7) 0.016(5) 0.006(5) 0.008(5)
C10 0.037(6) 0.050(8) 0.034(7) 0.015(6) 0.005(6) 0.010(6)
C11 0.043(7) 0.031(7) 0.037(7) 0.009(5) 0.010(6) 0.009(5)
C12 0.044(7) 0.029(6) 0.032(7) 0.004(5) 0.012(6) 0.015(5)
C13 0.027(6) 0.036(7) 0.019(6) 0.014(5) 0.004(5) 0.007(5)
C14 0.028(5) 0.015(5) 0.032(6) 0.005(5) 0.010(5) 0.005(4)
C15 0.034(6) 0.032(6) 0.023(6) 0.011(5) 0.002(5) 0.006(5)
C16 0.049(7) 0.045(8) 0.023(6) 0.000(6) 0.003(5) 0.012(6)
C17 0.041(6) 0.037(7) 0.030(7) 0.015(6) 0.005(5) 0.010(5)
C18 0.037(6) 0.025(6) 0.028(6) 0.008(5) 0.001(5) 0.008(5)

loop_
_atom_type_symbol
_atom_type_description
_atom_type_scat_dispersion_real
_atom_type_scat_dispersion_imag
_atom_type_scat_source
C C 0.0033 0.0016 'International Tables Vol C Tables 4.2.6.8 and 6.1.1.4'
H H 0.0000 0.0000 'International Tables Vol C Tables 4.2.6.8 and 6.1.1.4'
N N 0.0061 0.0033 'International Tables Vol C Tables 4.2.6.8 and 6.1.1.4'
O O 0.0106 0.0060 'International Tables Vol C Tables 4.2.6.8 and 6.1.1.4'
Cl Cl 0.1484 0.1585 'International Tables Vol C Tables 4.2.6.8 and 6.1.1.4'
Cu Cu 0.3201 1.2651 'International Tables Vol C Tables 4.2.6.8 and 6.1.1.4'

loop_
_geom_angle_atom_site_label_1
_geom_angle_atom_site_label_2
_geom_angle_atom_site_label_3
_geom_angle
_geom_angle_site_symmetry_1
_geom_angle_site_symmetry_3
O7 Cu1 O7 180.000(1) 2_556 1_545
O7 Cu1 O2 95.9(3) 2_556 1_455
O7 Cu1 O2 84.1(3) 1_545 1_455
O7 Cu1 O2 84.1(3) 2_556 2_646
O7 Cu1 O2 95.9(3) 1_545 2_646
O2 Cu1 O2 180.000(1) 1_455 2_646
O7 Cu1 O1 102.2(3) 2_556 .
O7 Cu1 O1 77.8(3) 1_545 .
O2 Cu1 O1 97.6(3) 1_455 .
O2 Cu1 O1 82.4(3) 2_646 .
O4 Cu2 O3 170.6(3) . .
O4 Cu2 N1 97.0(3) . .
O3 Cu2 N1 82.6(3) . .
O4 Cu2 N2 83.9(3) . .
O3 Cu2 N2 95.8(3) . .
N1 Cu2 N2 175.5(3) . .
O4 Cu2 O1 88.9(3) . .
O3 Cu2 O1 100.5(3) . .
N1 Cu2 O1 93.4(3) . .
N2 Cu2 O1 91.1(3) . .
O4 Cu2 O5 77.5(2) . 2_656
O3 Cu2 O5 93.2(3) . 2_656
N1 Cu2 O5 77.1(3) . 2_656
N2 Cu2 O5 98.8(3) . 2_656
O1 Cu2 O5 162.2(2) . 2_656
N3 Cu3 N3 179.999(1) 2_556 .
N3 Cu3 O6 96.8(3) 2_556 .
N3 Cu3 O6 83.2(3) . .
N3 Cu3 O6 83.2(3) 2_556 2_556
N3 Cu3 O6 96.8(3) . 2_556
O6 Cu3 O6 180.000(1) . 2_556
N3 Cu3 O5 91.9(3) 2_556 .
N3 Cu3 O5 88.1(3) . .
O6 Cu3 O5 91.4(3) . .
O6 Cu3 O5 88.6(3) 2_556 .
N3 Cu3 O5 88.1(3) 2_556 2_556
N3 Cu3 O5 91.9(3) . 2_556
O6 Cu3 O5 88.6(3) . 2_556
O6 Cu3 O5 91.4(3) 2_556 2_556
O5 Cu3 O5 180.0(4) . 2_556
O8 Cl1 O10 109.3(5) . .
O8 Cl1 O11 110.2(5) . .
O10 Cl1 O11 110.0(5) . .
O8 Cl1 O9 109.4(5) . .
O10 Cl1 O9 109.1(5) . .
O11 Cl1 O9 108.9(5) . .
Cu2 O1 Cu1 143.2(3) . .
C1 O2 Cu1 132.0(7) . 1_655
C1 O3 Cu2 113.4(6) . .
C7 O4 Cu2 113.8(6) . .
C7 O5 Cu3 114.7(6) . .
C13 O6 Cu3 113.4(6) . .
C13 O7 Cu1 124.6(7) . 1_565
C6 N1 C2 118.4(9) . .
C6 N1 Cu2 128.6(7) . .
C2 N1 Cu2 113.0(7) . .
C8 N2 C12 119.3(9) . .
C8 N2 Cu2 111.7(7) . .
C12 N2 Cu2 129.0(8) . .
C18 N3 C14 119.8(9) . .
C18 N3 Cu3 127.9(7) . .
C14 N3 Cu3 112.3(6) . .
O2 C1 O3 125.1(9) . .
O2 C1 C2 117.4(9) . .
O3 C1 C2 117.5(9) . .
C3 C2 N1 122.7(9) . .
C3 C2 C1 124.7(9) . .
N1 C2 C1 112.6(9) . .
C2 C3 C4 119.7(10) . .
C3 C4 C5 117.7(10) . .
C6 C5 C4 120.3(10) . .
N1 C6 C5 121.3(10) . .
O5 C7 O4 124.9(10) . .
O5 C7 C8 119.3(10) . .
O4 C7 C8 115.8(9) . .
N2 C8 C9 121.9(10) . .
N2 C8 C7 114.3(9) . .
C9 C8 C7 123.7(10) . .
C10 C9 C8 119.3(10) . .
C9 C10 C11 119.0(11) . .
C10 C11 C12 120.0(11) . .
N2 C12 C11 120.5(10) . .
O7 C13 O6 125.5(9) . .
O7 C13 C14 116.5(9) . .
O6 C13 C14 117.9(9) . .
N3 C14 C15 121.4(9) . .
N3 C14 C13 113.2(9) . .
C15 C14 C13 125.4(9) . .
C16 C15 C14 119.5(10) . .
C15 C16 C17 118.0(11) . .
C18 C17 C16 120.8(10) . .
N3 C18 C17 120.4(10) . .

loop_
_geom_bond_atom_site_label_1
_geom_bond_atom_site_label_2
_geom_bond_distance
_geom_bond_site_symmetry_2
Cu1 O7 1.940(7) 2_556
Cu1 O7 1.940(7) 1_545
Cu1 O2 1.957(7) 1_455
Cu1 O2 1.957(7) 2_646
Cu1 O1 2.644(7) .
Cu2 O4 1.942(7) .
Cu2 O3 1.982(7) .
Cu2 N1 1.984(9) .
Cu2 N2 1.987(9) .
Cu2 O1 2.368(7) .
Cu2 O5 2.735(7) 2_656
Cu3 N3 1.978(8) 2_556
Cu3 N3 1.978(8) .
Cu3 O6 1.989(7) .
Cu3 O6 1.989(7) 2_556
Cu3 O5 2.332(7) .
Cu3 O5 2.332(7) 2_556
Cl1 O8 1.423(8) .
Cl1 O10 1.426(9) .
Cl1 O11 1.438(8) .
Cl1 O9 1.446(8) .
O2 C1 1.256(12) .
O2 Cu1 1.957(7) 1_655
O3 C1 1.280(12) .
O4 C7 1.301(12) .
O5 C7 1.239(11) .
O6 C13 1.260(12) .
O7 C13 1.258(12) .
O7 Cu1 1.940(7) 1_565
N1 C6 1.339(12) .
N1 C2 1.366(12) .
N2 C8 1.342(13) .
N2 C12 1.354(13) .
N3 C18 1.335(13) .
N3 C14 1.364(12) .
C1 C2 1.494(14) .
C2 C3 1.347(15) .
C3 C4 1.382(15) .
C4 C5 1.396(15) .
C5 C6 1.368(15) .
C7 C8 1.504(15) .
C8 C9 1.375(14) .
C9 C10 1.372(16) .
C10 C11 1.376(15) .
C11 C12 1.378(16) .
C13 C14 1.503(14) .
C14 C15 1.376(15) .
C15 C16 1.372(15) .
C16 C17 1.399(16) .
C17 C18 1.368(15) .
